data_1546659
loop_
_publ_author_name
'El Bourakadi, Khadija'
'El Bakri, Youness'
'Sebhaoui, Jihad'
'Rayni, Ibtissam'
'Essassi, El Mokhtar'
'Mague, Joel T.'

_publ_section_title
;
 1,4-Dihexyl-1,2,3,4-tetrahydroquinoxaline-2,3-dione
;
_journal_coeditor_code HB4157
_journal_issue 7
_journal_name_full IUCrData
_journal_page_first x171019
_journal_paper_doi 10.1107/S2414314617010197
_journal_volume 2
_journal_year 2017
_chemical_formula_iupac 'C20 H30 N2 O2'
_chemical_formula_moiety 'C20 H30 N2 O2'
_chemical_formula_sum 'C20 H30 N2 O2'
_chemical_formula_weight 330.46
_chemical_name_systematic
;
1,4-Dihexyl-1,2,3,4-tetrahydroquinoxaline-2,3-dione
;
_space_group_crystal_system monoclinic
_space_group_IT_number 15
_space_group_name_Hall '-C 2yc'
_space_group_name_H-M_alt 'C 1 2/c 1'
_symmetry_space_group_name_Hall '-C 2yc'
_symmetry_space_group_name_H-M 'C 1 2/c 1'
_atom_sites_solution_hydrogens geom
_atom_sites_solution_primary direct
_atom_sites_solution_secondary difmap
_audit_creation_method SHELXL-2014/7
_cell_angle_alpha 90
_cell_angle_beta 113.277(3)
_cell_angle_gamma 90
_cell_formula_units_Z 4
_cell_length_a 13.357(3)
_cell_length_b 9.209(2)
_cell_length_c 16.743(4)
_cell_measurement_reflns_used 2136
_cell_measurement_temperature 295(2)
_cell_measurement_theta_max 27.41
_cell_measurement_theta_min 2.65
_cell_volume 1891.8(7)
_computing_cell_refinement
;
<i>SAINT</i> (Bruker, 2016)
;
_computing_data_collection
;
<i>APEX3</i> (Bruker, 2016)
;
_computing_data_reduction
;
<i>SAINT</i> (Bruker, 2016)
;
_computing_molecular_graphics
;
<i>DIAMOND</i> (Brandenburg & Putz, 2012)
;
_computing_publication_material
;
<i>SHELXTL</i> (Bruker, 2016)
;
_computing_structure_refinement
;
<i>SHELXL2014</i> (Sheldrick, 2015<i>b</i>)
;
_computing_structure_solution
;
<i>SHELXT</i> (Sheldrick, 2015<i>a</i>)
;
_diffrn_ambient_temperature 295(2)
_diffrn_detector_area_resol_mean 8.3333
_diffrn_measured_fraction_theta_full 0.992
_diffrn_measured_fraction_theta_max 0.991
_diffrn_measurement_device_type 'Bruker SMART APEX CCD'
_diffrn_measurement_method '\w scans'
_diffrn_radiation_monochromator graphite
_diffrn_radiation_type MoK\a
_diffrn_radiation_wavelength 0.71073
_diffrn_reflns_av_R_equivalents 0.0395
_diffrn_reflns_limit_h_max 17
_diffrn_reflns_limit_h_min -17
_diffrn_reflns_limit_k_max 12
_diffrn_reflns_limit_k_min -12
_diffrn_reflns_limit_l_max 22
_diffrn_reflns_limit_l_min -21
_diffrn_reflns_number 8628
_diffrn_reflns_theta_full 28.200
_diffrn_reflns_theta_max 28.253
_diffrn_reflns_theta_min 2.649
_exptl_absorpt_coefficient_mu 0.075
_exptl_absorpt_correction_T_max 0.99
_exptl_absorpt_correction_T_min 0.72
_exptl_absorpt_correction_type multi-scan
_exptl_absorpt_process_details
;
(<i>SADABS</i>; Bruker, 2016)
;
_exptl_crystal_colour colourless
_exptl_crystal_density_diffrn 1.160
_exptl_crystal_density_method 'not measured'
_exptl_crystal_description block
_exptl_crystal_F_000 720
_exptl_crystal_size_max 0.280
_exptl_crystal_size_mid 0.246
_exptl_crystal_size_min 0.183
_refine_diff_density_max 0.258
_refine_diff_density_min -0.220
_refine_ls_extinction_method none
_refine_ls_goodness_of_fit_ref 1.037
_refine_ls_hydrogen_treatment constr
_refine_ls_matrix_type full
_refine_ls_number_parameters 110
_refine_ls_number_reflns 2323
_refine_ls_number_restraints 0
_refine_ls_restrained_S_all 1.037
_refine_ls_R_factor_all 0.0929
_refine_ls_R_factor_gt 0.0615
_refine_ls_shift/su_max 0.000
_refine_ls_shift/su_mean 0.000
_refine_ls_structure_factor_coef Fsqd
_refine_ls_weighting_details 'w=1/[\s^2^(Fo^2^)+(0.0925P)^2^+0.3797P] where P=(Fo^2^+2Fc^2^)/3'
_refine_ls_weighting_scheme calc
_refine_ls_wR_factor_gt 0.1704
_refine_ls_wR_factor_ref 0.1960
_reflns_number_gt 1475
_reflns_number_total 2323
_reflns_threshold_expression 'I > 2\s(I)'
_cod_data_source_file hb4157sup1.cif
_cod_data_source_block I
_cod_original_cell_volume 1891.9(7)
_cod_database_code 1546659
_shelx_space_group_comment
;
The symmetry employed for this shelxl refinement is uniquely defined
by the following loop, which should always be used as a source of
symmetry information in preference to the above space-group names.
They are only intended as comments.
;
_shelx_estimated_absorpt_t_min 0.979
_shelx_estimated_absorpt_t_max 0.986

loop_
_space_group_symop_operation_xyz
'x, y, z'
'-x, y, -z+1/2'
'x+1/2, y+1/2, z'
'-x+1/2, y+1/2, -z+1/2'
'-x, -y, -z'
'x, -y, z-1/2'
'-x+1/2, -y+1/2, -z'
'x+1/2, -y+1/2, z-1/2'

loop_
_atom_site_type_symbol
_atom_site_label
_atom_site_fract_x
_atom_site_fract_y
_atom_site_fract_z
_atom_site_U_iso_or_equiv
_atom_site_adp_type
_atom_site_calc_flag
_atom_site_occupancy
O O1 0.58538(12) 0.26991(13) 0.72515(11) 0.0825(5) Uani d 1
N N1 0.58320(10) 0.51512(13) 0.71964(8) 0.0427(4) Uani d 1
C C1 0.53793(13) 0.90866(18) 0.73135(12) 0.0572(5) Uani d 1
H H1 0.5624 0.9960 0.7177 0.069 Uiso calc 1
C C2 0.57667(12) 0.77985(17) 0.71467(10) 0.0500(4) Uani d 1
H H2 0.6282 0.7807 0.6902 0.060 Uiso calc 1
C C3 0.54071(10) 0.64763(15) 0.73341(9) 0.0387(4) Uani d 1
C C4 0.54659(13) 0.38519(17) 0.73476(11) 0.0523(4) Uani d 1
C C5 0.67419(13) 0.51352(18) 0.69052(11) 0.0485(4) Uani d 1
H H5A 0.7150 0.4241 0.7099 0.058 Uiso calc 1
H H5B 0.7229 0.5937 0.7176 0.058 Uiso calc 1
C C6 0.63673(13) 0.52534(19) 0.59270(11) 0.0515(4) Uani d 1
H H6A 0.5950 0.6139 0.5727 0.062 Uiso calc 1
H H6B 0.5896 0.4439 0.5652 0.062 Uiso calc 1
C C7 0.73340(14) 0.5263(2) 0.56635(11) 0.0561(5) Uani d 1
H H7A 0.7807 0.6071 0.5948 0.067 Uiso calc 1
H H7B 0.7747 0.4375 0.5866 0.067 Uiso calc 1
C C8 0.70034(17) 0.5390(2) 0.46884(13) 0.0676(6) Uani d 1
H H8A 0.6597 0.6283 0.4488 0.081 Uiso calc 1
H H8B 0.6523 0.4589 0.4405 0.081 Uiso calc 1
C C9 0.79629(19) 0.5382(3) 0.44171(14) 0.0778(6) Uani d 1
H H9A 0.7709 0.5675 0.3813 0.093 Uiso calc 1
H H9B 0.8492 0.6095 0.4761 0.093 Uiso calc 1
C C10 0.8516(3) 0.3937(3) 0.4521(2) 0.1177(10) Uani d 1
H H10A 0.7992 0.3214 0.4204 0.177 Uiso calc 1
H H10B 0.8832 0.3679 0.5126 0.177 Uiso calc 1
H H10C 0.9078 0.3991 0.4301 0.177 Uiso calc 1

loop_
_atom_site_aniso_label
_atom_site_aniso_U_11
_atom_site_aniso_U_22
_atom_site_aniso_U_33
_atom_site_aniso_U_12
_atom_site_aniso_U_13
_atom_site_aniso_U_23
O1 0.1072(12) 0.0452(8) 0.1324(13) 0.0121(7) 0.0871(11) -0.0001(7)
N1 0.0406(7) 0.0436(7) 0.0549(8) 0.0030(5) 0.0307(6) 0.0019(5)
C1 0.0525(10) 0.0403(9) 0.0791(12) -0.0077(7) 0.0264(8) 0.0037(8)
C2 0.0438(9) 0.0476(9) 0.0668(10) -0.0059(7) 0.0306(8) 0.0017(7)
C3 0.0343(7) 0.0391(8) 0.0479(8) 0.0002(5) 0.0218(6) 0.0002(6)
C4 0.0642(11) 0.0406(8) 0.0686(11) 0.0034(7) 0.0438(9) -0.0002(7)
C5 0.0396(8) 0.0610(10) 0.0558(10) 0.0072(7) 0.0306(7) 0.0027(7)
C6 0.0446(9) 0.0628(10) 0.0552(10) 0.0012(7) 0.0282(7) -0.0001(7)
C7 0.0522(10) 0.0712(11) 0.0555(10) -0.0018(8) 0.0328(8) -0.0013(8)
C8 0.0656(12) 0.0890(14) 0.0603(11) -0.0026(10) 0.0377(10) 0.0003(9)
C9 0.0850(15) 0.0988(16) 0.0699(12) -0.0136(12) 0.0524(11) -0.0046(10)
C10 0.140(2) 0.116(2) 0.145(2) 0.0097(19) 0.108(2) -0.0140(18)

loop_
_atom_type_symbol
_atom_type_description
_atom_type_scat_dispersion_real
_atom_type_scat_dispersion_imag
_atom_type_scat_source
C C 0.0033 0.0016 'International Tables Vol C Tables 4.2.6.8 and 6.1.1.4'
H H 0.0000 0.0000 'International Tables Vol C Tables 4.2.6.8 and 6.1.1.4'
N N 0.0061 0.0033 'International Tables Vol C Tables 4.2.6.8 and 6.1.1.4'
O O 0.0106 0.0060 'International Tables Vol C Tables 4.2.6.8 and 6.1.1.4'

loop_
_geom_angle_atom_site_label_1
_geom_angle_atom_site_label_2
_geom_angle_atom_site_label_3
_geom_angle_site_symmetry_1
_geom_angle_site_symmetry_3
_geom_angle
C4 N1 C3 . . 122.59(12)
C4 N1 C5 . . 117.25(12)
C3 N1 C5 . . 120.12(11)
C2 C1 C1 . 2_656 119.73(9)
C2 C1 H1 . . 120.1
C1 C1 H1 2_656 . 120.1
C1 C2 C3 . . 121.46(14)
C1 C2 H2 . . 119.3
C3 C2 H2 . . 119.3
C2 C3 N1 . . 121.79(12)
C2 C3 C3 . 2_656 118.72(8)
N1 C3 C3 . 2_656 119.49(7)
O1 C4 N1 . . 122.75(15)
O1 C4 C4 . 2_656 119.42(9)
N1 C4 C4 . 2_656 117.83(8)
N1 C5 C6 . . 113.11(13)
N1 C5 H5A . . 109.0
C6 C5 H5A . . 109.0
N1 C5 H5B . . 109.0
C6 C5 H5B . . 109.0
H5A C5 H5B . . 107.8
C5 C6 C7 . . 111.00(14)
C5 C6 H6A . . 109.4
C7 C6 H6A . . 109.4
C5 C6 H6B . . 109.4
C7 C6 H6B . . 109.4
H6A C6 H6B . . 108.0
C8 C7 C6 . . 113.14(15)
C8 C7 H7A . . 109.0
C6 C7 H7A . . 109.0
C8 C7 H7B . . 109.0
C6 C7 H7B . . 109.0
H7A C7 H7B . . 107.8
C7 C8 C9 . . 113.57(17)
C7 C8 H8A . . 108.9
C9 C8 H8A . . 108.9
C7 C8 H8B . . 108.9
C9 C8 H8B . . 108.9
H8A C8 H8B . . 107.7
C10 C9 C8 . . 113.86(19)
C10 C9 H9A . . 108.8
C8 C9 H9A . . 108.8
C10 C9 H9B . . 108.8
C8 C9 H9B . . 108.8
H9A C9 H9B . . 107.7
C9 C10 H10A . . 109.5
C9 C10 H10B . . 109.5
H10A C10 H10B . . 109.5
C9 C10 H10C . . 109.5
H10A C10 H10C . . 109.5
H10B C10 H10C . . 109.5

loop_
_geom_bond_atom_site_label_1
_geom_bond_atom_site_label_2
_geom_bond_site_symmetry_2
_geom_bond_distance
O1 C4 . 1.2195(18)
N1 C4 . 1.3537(19)
N1 C3 . 1.4027(17)
N1 C5 . 1.4777(17)
C1 C2 . 1.366(2)
C1 C1 2_656 1.385(3)
C1 H1 . 0.9300
C2 C3 . 1.3895(19)
C2 H2 . 0.9300
C3 C3 2_656 1.403(3)
C4 C4 2_656 1.520(3)
C5 C6 . 1.515(2)
C5 H5A . 0.9700
C5 H5B . 0.9700
C6 C7 . 1.521(2)
C6 H6A . 0.9700
C6 H6B . 0.9700
C7 C8 . 1.518(2)
C7 H7A . 0.9700
C7 H7B . 0.9700
C8 C9 . 1.520(3)
C8 H8A . 0.9700
C8 H8B . 0.9700
C9 C10 . 1.498(4)
C9 H9A . 0.9700
C9 H9B . 0.9700
C10 H10A . 0.9600
C10 H10B . 0.9600
C10 H10C . 0.9600

loop_
_geom_hbond_atom_site_label_D
_geom_hbond_atom_site_label_H
_geom_hbond_atom_site_label_A
_geom_hbond_site_symmetry_A
_geom_hbond_distance_DH
_geom_hbond_distance_HA
_geom_hbond_distance_DA
_geom_hbond_angle_DHA
C1 H1 O1 1_565 0.93 2.54 3.396(2) 153

loop_
_geom_torsion_atom_site_label_1
_geom_torsion_atom_site_label_2
_geom_torsion_atom_site_label_3
_geom_torsion_atom_site_label_4
_geom_torsion_site_symmetry_1
_geom_torsion_site_symmetry_4
_geom_torsion
C1 C1 C2 C3 2_656 . 0.7(3)
C1 C2 C3 N1 . . -177.46(15)
C1 C2 C3 C3 . 2_656 2.9(3)
C4 N1 C3 C2 . . -177.72(14)
C5 N1 C3 C2 . . 4.5(2)
C4 N1 C3 C3 . 2_656 2.0(3)
C5 N1 C3 C3 . 2_656 -175.77(15)
C3 N1 C4 O1 . . -177.92(16)
C5 N1 C4 O1 . . -0.1(3)
C3 N1 C4 C4 . 2_656 1.9(3)
C5 N1 C4 C4 . 2_656 179.67(16)
C4 N1 C5 C6 . . 96.77(17)
C3 N1 C5 C6 . . -85.38(17)
N1 C5 C6 C7 . . 178.85(13)
C5 C6 C7 C8 . . -179.63(15)
C6 C7 C8 C9 . . -179.30(16)
C7 C8 C9 C10 . . 70.8(3)

_cod_database_fobs_code 1546659
